data_1574468
loop_
_publ_author_name
'Ma, Xiu-Fang'
'Hou, Xin-Lan'
'Qin, Ye-Hui'
'Teng, Qian'
'Bao, Song-Song'
'Tian, Yu-Xi'
'Zheng, Li-Min'

_publ_section_title
;
 A thermally and photoresponsive luminescent single-molecule magnet based
 on dysprosium--anthracene: effect of temperature on anthracene
 photocycloaddition
;
_journal_issue 23
_journal_name_full 'Chemical Science'
_journal_page_first 10340
_journal_page_last 10348
_journal_paper_doi 10.1039/D5SC01302J
_journal_volume 16
_journal_year 2025
_chemical_formula_moiety 'C50 H52 Dy N5 O11 P2 Se2'
_chemical_formula_sum 'C50 H52 Dy N5 O11 P2 Se2'
_chemical_formula_weight 1281.32
_space_group_crystal_system monoclinic
_space_group_IT_number 11
_space_group_name_Hall '-P 2yb'
_space_group_name_H-M_alt 'P 1 21/m 1'
_atom_sites_solution_hydrogens mixed
_audit_creation_date 2024-11-28
_audit_creation_method
;
Olex2 1.5
(compiled 2023.03.06 svn.rbb2c1857 for OlexSys, GUI svn.r6748)
;
_audit_update_record
;
2025-02-05 deposited with the CCDC.	2025-04-21 downloaded from the CCDC.
;
_cell_angle_alpha 90
_cell_angle_beta 112.946(3)
_cell_angle_gamma 90
_cell_formula_units_Z 2
_cell_length_a 9.5847(12)
_cell_length_b 25.809(3)
_cell_length_c 11.2751(13)
_cell_measurement_reflns_used 4531
_cell_measurement_temperature 193.00
_cell_measurement_theta_max 25.579
_cell_measurement_theta_min 2.308
_cell_volume 2568.4(5)
_computing_cell_refinement 'SAINT V8.40B (?, 2016)'
_computing_data_reduction 'SAINT V8.40B (?, 2016)'
_computing_molecular_graphics 'Olex2 1.5 (Dolomanov et al., 2009)'
_computing_publication_material 'Olex2 1.5 (Dolomanov et al., 2009)'
_computing_structure_refinement 'SHELXL 2018/3 (Sheldrick, 2015)'
_computing_structure_solution 'SHELXT 2018/2 (Sheldrick, 2018)'
_diffrn_ambient_temperature 300(2)
_diffrn_measured_fraction_theta_full 1.000
_diffrn_measured_fraction_theta_max 0.993
_diffrn_measurement_device_type 'Bruker APEX-II CCD'
_diffrn_measurement_method '\f and \w scans'
_diffrn_radiation_type MoK\a
_diffrn_radiation_wavelength 0.71073
_diffrn_reflns_av_R_equivalents 0.0894
_diffrn_reflns_av_unetI/netI 0.0920
_diffrn_reflns_Laue_measured_fraction_full 1.000
_diffrn_reflns_Laue_measured_fraction_max 0.993
_diffrn_reflns_limit_h_max 12
_diffrn_reflns_limit_h_min -12
_diffrn_reflns_limit_k_max 33
_diffrn_reflns_limit_k_min -21
_diffrn_reflns_limit_l_max 14
_diffrn_reflns_limit_l_min -14
_diffrn_reflns_number 21742
_diffrn_reflns_point_group_measured_fraction_full 1.000
_diffrn_reflns_point_group_measured_fraction_max 0.993
_diffrn_reflns_theta_full 25.242
_diffrn_reflns_theta_max 27.524
_diffrn_reflns_theta_min 1.961
_exptl_absorpt_coefficient_mu 2.998
_exptl_absorpt_correction_T_max 0.7456
_exptl_absorpt_correction_T_min 0.5487
_exptl_absorpt_correction_type multi-scan
_exptl_absorpt_process_details
;
SADABS-2016/2 (Bruker,2016/2) was used for absorption correction.
wR2(int) was 0.0993 before and 0.0766 after correction.
The Ratio of minimum to maximum transmission is 0.7359.
The \l/2 correction factor is Not present.
;
_exptl_crystal_colour yellow
_exptl_crystal_colour_primary yellow
_exptl_crystal_density_diffrn 1.657
_exptl_crystal_description bloc
_exptl_crystal_F_000 1278
_exptl_crystal_size_max 0.22
_exptl_crystal_size_mid 0.08
_exptl_crystal_size_min 0.012
_refine_diff_density_max 1.410
_refine_diff_density_min -1.580
_refine_diff_density_rms 0.154
_refine_ls_extinction_method none
_refine_ls_goodness_of_fit_ref 1.039
_refine_ls_hydrogen_treatment constr
_refine_ls_matrix_type full
_refine_ls_number_parameters 366
_refine_ls_number_reflns 6016
_refine_ls_number_restraints 390
_refine_ls_restrained_S_all 1.046
_refine_ls_R_factor_all 0.1493
_refine_ls_R_factor_gt 0.0858
_refine_ls_shift/su_max 0.001
_refine_ls_shift/su_mean 0.000
_refine_ls_structure_factor_coef Fsqd
_refine_ls_weighting_details 'w=1/[\s^2^(Fo^2^)+(0.0674P)^2^+22.2273P] where P=(Fo^2^+2Fc^2^)/3'
_refine_ls_weighting_scheme calc
_refine_ls_wR_factor_gt 0.1817
_refine_ls_wR_factor_ref 0.2206
_reflns_Friedel_coverage 0.000
_reflns_number_gt 3615
_reflns_number_total 6016
_reflns_threshold_expression 'I > 2\s(I)'
_cod_data_source_file d5sc01302j2.cif
_cod_data_source_block y_a_CCDC4
_cod_depositor_comments 'Adding full bibliography for 1574464--1574468.cif.'
_cod_original_cell_volume 2568.4(6)
_cod_database_code 1574468
_shelx_shelxl_version_number 2018/3
_shelx_space_group_comment
;
The symmetry employed for this shelxl refinement is uniquely defined
by the following loop, which should always be used as a source of
symmetry information in preference to the above space-group names.
They are only intended as comments.
;
_shelx_estimated_absorpt_t_max 0.965
_shelx_estimated_absorpt_t_min 0.558
_olex2_refinement_description
;
1. Restrained distances
 C28-C29 \\sim C29-C25 \\sim C25-C26 \\sim C26-C27 \\sim C23-C24
 with sigma of 0.01
 C28-C25 \\sim C25-C27 \\sim C23-C20
 with sigma of 0.02
 N4-C25 \\sim N3-C20
 with sigma of 0.02
 N4-C29 \\sim N3-C24 \\sim N3-C21
 with sigma of 0.02
 N4-C28 \\sim N3-C23 \\sim N3-C22
 with sigma of 0.02
 C16-C17 \\sim C18-C19
 with sigma of 0.01
 O3-C18 \\sim O2-C16
 with sigma of 0.01
2. Rigid bond restraints
 O7, C23, C24, C20, C21, C22, N3
 with sigma for 1-2 distances of 0.01 and sigma for 1-3 distances of 0.02
 O8, C28, C29, C25, C26, C27, N4
 with sigma for 1-2 distances of 0.01 and sigma for 1-3 distances of 0.02
 P1, O1, O3, O2, C1, C2, C3, C4, C5, C6, C7, C8, C9, C10, C11, C12, C13, C14,
 C15, C18, C19, C16, C17
 with sigma for 1-2 distances of 0.01 and sigma for 1-3 distances of 0.02
 N2, O10, O9, O11
 with sigma for 1-2 distances of 0.01 and sigma for 1-3 distances of 0.02
3. Uiso/Uaniso restraints and constraints
O7 \\sim C23 \\sim C24 \\sim C20 \\sim C21 \\sim C22 \\sim N3: within 2A with
sigma of 0.01 and sigma for terminal atoms of 0.02 within 2A
O8 \\sim C28 \\sim C29 \\sim C25 \\sim C26 \\sim C27 \\sim N4: within 2A with
sigma of 0.01 and sigma for terminal atoms of 0.02 within 2A
P1 \\sim O1 \\sim O3 \\sim O2 \\sim C1 \\sim C2 \\sim C3 \\sim C4 \\sim C5
\\sim C6 \\sim C7 \\sim C8 \\sim C9 \\sim C10 \\sim C11 \\sim C12 \\sim C13
\\sim C14 \\sim C15 \\sim C18 \\sim C19 \\sim C16 \\sim C17: within 2A with
sigma of 0.01 and sigma for terminal atoms of 0.02 within 2A
N2 \\sim O10 \\sim O9 \\sim O11: within 2A with sigma of 0.01 and sigma for
terminal atoms of 0.02 within 2A
4. Others
 Fixed Sof: C28(0.5) H28(0.5) C29(0.5) H29(0.5) C26(0.5) H26(0.5) C27(0.5)
 H27(0.5) N4(0.5) H4A(0.5)
5.a Riding coordinates:
 C28(H28), C29(H29), C26(H26), C27(H27), N4(H4A)
5.b Ternary CH refined with riding coordinates:
 C9(H9)
5.c Secondary CH2 refined with riding coordinates:
 C1(H1A,H1B), C18(H18A,H18B), C16(H16A,H16B)
5.d Aromatic/amide H refined with riding coordinates:
 C4(H4), C5(H5), C6(H6), C7(H7), C11(H11), C12(H12), C13(H13), C14(H14),
 C23(H23), C24(H24), C21(H21), C22(H22), N3(H3)
5.e Idealised Me refined as rotating group:
 C19(H19A,H19B,H19C), C17(H17A,H17B,H17C)
;
_olex2_submission_special_instructions 'No special instructions were received'

loop_
_space_group_symop_operation_xyz
'x, y, z'
'-x, y+1/2, -z'
'-x, -y, -z'
'x, -y-1/2, z'

loop_
_atom_site_label
_atom_site_type_symbol
_atom_site_fract_x
_atom_site_fract_y
_atom_site_fract_z
_atom_site_U_iso_or_equiv
_atom_site_adp_type
_atom_site_occupancy
_atom_site_site_symmetry_order
_atom_site_calc_flag
_atom_site_refinement_flags_posn
_atom_site_refinement_flags_adp
_atom_site_refinement_flags_occupancy
_atom_site_disorder_assembly
_atom_site_disorder_group
Dy1 Dy 0.37527(8) 0.750000 0.75239(6) 0.0507(2) Uani 1 2 d S T P . .
Se1 Se 0.0237(2) 0.65386(6) 0.33116(14) 0.1049(6) Uani 1 1 d . . . . .
P1 P 0.4438(3) 0.60878(13) 0.7970(3) 0.0638(8) Uani 1 1 d . U . . .
C1 C 0.3846(11) 0.5888(4) 0.6312(10) 0.053(2) Uani 1 1 d . U . . .
H1A H 0.276987 0.581476 0.600717 0.063 Uiso 1 1 calc R U . . .
H1B H 0.394973 0.618901 0.583749 0.063 Uiso 1 1 calc R U . . .
C2 C 0.4563(11) 0.5434(4) 0.5885(9) 0.0481(18) Uani 1 1 d . U . . .
C3 C 0.4387(12) 0.4912(4) 0.6454(9) 0.0524(19) Uani 1 1 d . U . . .
C4 C 0.3261(13) 0.4821(5) 0.6915(10) 0.062(2) Uani 1 1 d . U . . .
H4 H 0.264855 0.509252 0.696541 0.074 Uiso 1 1 calc R U . . .
C5 C 0.3041(15) 0.4328(5) 0.7302(12) 0.074(3) Uani 1 1 d . U . . .
H5 H 0.228825 0.426745 0.761280 0.088 Uiso 1 1 calc R U . . .
C6 C 0.3952(15) 0.3931(5) 0.7217(12) 0.076(3) Uani 1 1 d . U . . .
H6 H 0.381142 0.360030 0.748100 0.091 Uiso 1 1 calc R U . . .
C7 C 0.5052(14) 0.4008(5) 0.6758(10) 0.065(2) Uani 1 1 d . U . . .
H7 H 0.565981 0.373409 0.671161 0.078 Uiso 1 1 calc R U . . .
C8 C 0.5260(12) 0.4503(4) 0.6356(10) 0.053(2) Uani 1 1 d . U . . .
C9 C 0.6327(11) 0.4599(4) 0.5694(10) 0.052(2) Uani 1 1 d . U . . .
H9 H 0.709391 0.432477 0.595993 0.063 Uiso 1 1 calc R U . . .
C10 C 0.7140(11) 0.5113(4) 0.6128(9) 0.053(2) Uani 1 1 d . U . . .
C11 C 0.8648(12) 0.5165(5) 0.6361(11) 0.066(2) Uani 1 1 d . U . . .
H11 H 0.921181 0.487789 0.631880 0.079 Uiso 1 1 calc R U . . .
C12 C 0.9327(13) 0.5648(5) 0.6658(12) 0.073(3) Uani 1 1 d . U . . .
H12 H 1.035518 0.568492 0.683886 0.088 Uiso 1 1 calc R U . . .
C13 C 0.8466(12) 0.6073(5) 0.6684(11) 0.067(3) Uani 1 1 d . U . . .
H13 H 0.890767 0.640041 0.684503 0.080 Uiso 1 1 calc R U . . .
C14 C 0.6959(11) 0.6018(4) 0.6475(10) 0.058(2) Uani 1 1 d . U . . .
H14 H 0.639763 0.630766 0.650678 0.070 Uiso 1 1 calc R U . . .
C15 C 0.6256(11) 0.5528(4) 0.6214(9) 0.052(2) Uani 1 1 d . U . . .
C18 C 0.340(2) 0.5918(8) 0.9704(12) 0.128(4) Uani 1 1 d D U . . .
H18A H 0.444689 0.586671 1.028075 0.154 Uiso 1 1 calc R U . . .
H18B H 0.311102 0.627004 0.980555 0.154 Uiso 1 1 calc R U . . .
C19 C 0.245(2) 0.5560(8) 1.0006(15) 0.142(6) Uani 1 1 d D U . . .
H19A H 0.154872 0.549942 0.925265 0.213 Uiso 1 1 calc R U . . .
H19B H 0.218403 0.570145 1.067646 0.213 Uiso 1 1 calc R U . . .
H19C H 0.298419 0.523958 1.029115 0.213 Uiso 1 1 calc R U . . .
C16 C 0.7293(11) 0.6117(4) 0.9571(10) 0.061(2) Uani 1 1 d D U . . .
H16A H 0.717871 0.626118 1.032209 0.073 Uiso 1 1 calc R U . . .
H16B H 0.743266 0.640146 0.906486 0.073 Uiso 1 1 calc R U . . .
C17 C 0.8600(14) 0.5781(6) 0.9971(14) 0.089(4) Uani 1 1 d D U . . .
H17A H 0.845216 0.549769 1.046085 0.133 Uiso 1 1 calc R U . . .
H17B H 0.948444 0.597315 1.049364 0.133 Uiso 1 1 calc R U . . .
H17C H 0.873229 0.564964 0.922549 0.133 Uiso 1 1 calc R U . . .
C30 C 0.1265(13) 0.6808(5) 0.4806(12) 0.067(3) Uani 1 1 d . . . . .
C23 C 0.557(2) 0.750000 0.3324(16) 0.096(4) Uani 1 2 d DS TU P . .
H23 H 0.500539 0.750000 0.243953 0.115 Uiso 1 2 calc R U P . .
C24 C 0.479(2) 0.750000 0.4131(17) 0.095(4) Uani 1 2 d DS TU P . .
H24 H 0.374068 0.750000 0.379248 0.113 Uiso 1 2 calc R U P . .
C20 C 0.561(2) 0.750000 0.5464(16) 0.098(4) Uani 1 2 d DS TU P . .
C21 C 0.721(2) 0.750000 0.5771(17) 0.093(4) Uani 1 2 d DS TU P . .
H21 H 0.788571 0.750000 0.662656 0.112 Uiso 1 2 calc R U P . .
C22 C 0.772(2) 0.750000 0.4806(19) 0.093(4) Uani 1 2 d DS TU P . .
H22 H 0.876428 0.750000 0.502415 0.111 Uiso 1 2 calc R U P . .
C28 C -0.016(2) 0.7707(8) 1.0217(19) 0.068(4) Uani 0.5 1 d D U P . .
H28 H -0.095687 0.791371 1.029890 0.082 Uiso 0.5 1 d R U P . .
C29 C 0.033(2) 0.7822(8) 0.9239(18) 0.067(3) Uani 0.5 1 d D U P . .
H29 H -0.007668 0.810284 0.864197 0.080 Uiso 0.5 1 d R U P . .
C25 C 0.1418(16) 0.750000 0.9120(15) 0.063(3) Uani 1 2 d DS TU P . .
C26 C 0.187(2) 0.7953(7) 0.9833(18) 0.068(3) Uani 0.5 1 d D U P . .
H26 H 0.222064 0.823476 0.946275 0.082 Uiso 0.5 1 d R U P . .
C27 C 0.142(3) 0.8037(9) 1.0843(19) 0.069(3) Uani 0.5 1 d D U P . .
H27 H 0.177706 0.835228 1.132447 0.083 Uiso 0.5 1 d R U P . .
N1 N 0.1939(13) 0.6960(5) 0.5834(12) 0.108(5) Uani 1 1 d . . . . .
N4 N 0.0588(19) 0.7697(7) 1.1209(17) 0.067(4) Uani 0.5 1 d D U P . .
H4A H 0.045103 0.773814 1.194638 0.081 Uiso 0.5 1 d R U P . .
N3 N 0.6906(18) 0.750000 0.3696(15) 0.094(4) Uani 1 2 d DS TU P . .
H3 H 0.730880 0.750000 0.313441 0.113 Uiso 1 2 calc R U P . .
N2 N 0.6197(14) 0.750000 1.0114(11) 0.055(2) Uani 1 2 d S TU P . .
O1 O 0.4529(9) 0.6656(3) 0.8120(8) 0.089(3) Uani 1 1 d . U . . .
O3 O 0.3225(9) 0.5831(4) 0.8399(8) 0.094(2) Uani 1 1 d D U . . .
O2 O 0.5954(8) 0.5830(3) 0.8814(7) 0.0578(16) Uani 1 1 d D U . . .
O10 O 0.4846(11) 0.750000 0.9962(9) 0.055(2) Uani 1 2 d S TU P . .
O9 O 0.6499(11) 0.750000 0.9123(9) 0.057(2) Uani 1 2 d S TU P . .
O11 O 0.7258(12) 0.750000 1.1201(9) 0.072(3) Uani 1 2 d S TU P . .
O7 O 0.5077(16) 0.750000 0.6298(12) 0.117(4) Uani 1 2 d S TU P . .
O8 O 0.1816(12) 0.750000 0.8161(11) 0.073(3) Uani 1 2 d S TU P . .

loop_
_atom_site_aniso_label
_atom_site_aniso_U_11
_atom_site_aniso_U_22
_atom_site_aniso_U_33
_atom_site_aniso_U_23
_atom_site_aniso_U_13
_atom_site_aniso_U_12
Dy1 0.0478(4) 0.0659(5) 0.0445(4) 0.000 0.0246(3) 0.000
Se1 0.1212(13) 0.0776(10) 0.0721(9) -0.0052(8) -0.0098(9) -0.0012(9)
P1 0.0471(15) 0.0716(19) 0.0677(17) -0.0324(15) 0.0168(13) 0.0010(14)
C1 0.041(4) 0.052(5) 0.063(4) -0.018(4) 0.018(4) 0.002(4)
C2 0.048(4) 0.046(4) 0.050(4) -0.012(3) 0.019(3) 0.004(3)
C3 0.057(4) 0.047(4) 0.051(4) -0.009(4) 0.019(3) 0.001(4)
C4 0.064(5) 0.058(5) 0.067(5) -0.009(5) 0.029(4) -0.002(4)
C5 0.080(6) 0.070(5) 0.077(6) -0.003(5) 0.037(5) -0.008(5)
C6 0.090(6) 0.061(5) 0.076(6) 0.002(5) 0.032(5) -0.003(5)
C7 0.077(6) 0.052(5) 0.061(5) -0.003(4) 0.021(4) 0.008(5)
C8 0.055(4) 0.047(4) 0.054(4) -0.006(4) 0.018(3) 0.002(4)
C9 0.045(4) 0.048(4) 0.057(5) -0.012(4) 0.013(4) 0.007(4)
C10 0.043(4) 0.057(4) 0.053(4) -0.015(4) 0.013(3) 0.004(3)
C11 0.045(4) 0.074(5) 0.071(5) -0.017(5) 0.016(4) 0.008(4)
C12 0.048(5) 0.081(6) 0.079(6) -0.024(5) 0.013(5) -0.003(4)
C13 0.047(4) 0.072(6) 0.072(5) -0.019(5) 0.013(4) -0.008(4)
C14 0.048(4) 0.059(5) 0.062(5) -0.015(4) 0.017(4) -0.004(4)
C15 0.044(4) 0.054(4) 0.052(4) -0.014(4) 0.013(3) 0.002(3)
C18 0.106(8) 0.194(10) 0.087(6) -0.049(7) 0.041(6) -0.041(8)
C19 0.170(14) 0.157(15) 0.075(9) 0.002(10) 0.021(9) -0.051(11)
C16 0.052(5) 0.064(6) 0.061(5) -0.010(5) 0.016(4) -0.009(4)
C17 0.058(7) 0.098(10) 0.095(9) -0.003(8) 0.014(6) 0.010(6)
C30 0.060(7) 0.060(7) 0.069(7) -0.003(6) 0.011(6) 0.013(6)
C23 0.122(8) 0.105(9) 0.081(7) 0.000 0.063(7) 0.000
C24 0.110(8) 0.122(9) 0.071(6) 0.000 0.056(6) 0.000
C20 0.095(7) 0.151(9) 0.071(6) 0.000 0.057(6) 0.000
C21 0.094(7) 0.118(9) 0.090(7) 0.000 0.060(6) 0.000
C22 0.102(8) 0.099(8) 0.103(8) 0.000 0.068(7) 0.000
C28 0.061(7) 0.068(7) 0.094(8) 0.000(7) 0.050(6) 0.008(6)
C29 0.063(6) 0.069(7) 0.088(7) 0.000(5) 0.049(6) 0.004(5)
C25 0.060(6) 0.067(6) 0.077(6) 0.000 0.046(5) 0.000
C26 0.066(6) 0.066(7) 0.089(7) 0.000(5) 0.049(6) -0.003(6)
C27 0.067(7) 0.066(7) 0.090(7) 0.000(6) 0.048(6) 0.004(5)
N1 0.075(8) 0.109(10) 0.101(9) -0.043(8) -0.010(7) 0.031(7)
N4 0.065(7) 0.066(8) 0.092(8) 0.001(7) 0.053(6) 0.009(6)
N3 0.120(8) 0.095(8) 0.096(7) 0.000 0.074(7) 0.000
N2 0.056(5) 0.065(6) 0.048(4) 0.000 0.024(4) 0.000
O1 0.072(5) 0.072(4) 0.089(5) -0.040(4) -0.008(4) 0.024(4)
O3 0.065(4) 0.147(6) 0.075(4) -0.053(5) 0.032(4) -0.026(4)
O2 0.052(3) 0.053(4) 0.065(4) -0.014(3) 0.018(3) -0.005(3)
O10 0.050(5) 0.062(6) 0.058(5) 0.000 0.028(4) 0.000
O9 0.062(5) 0.071(6) 0.043(4) 0.000 0.026(4) 0.000
O11 0.060(6) 0.116(9) 0.046(5) 0.000 0.026(4) 0.000
O7 0.092(8) 0.210(11) 0.067(6) 0.000 0.052(6) 0.000
O8 0.063(6) 0.095(7) 0.076(6) 0.000 0.042(5) 0.000

loop_
_atom_type_symbol
_atom_type_description
_atom_type_scat_dispersion_real
_atom_type_scat_dispersion_imag
_atom_type_scat_source
C C 0.0033 0.0016 'International Tables Vol C Tables 4.2.6.8 and 6.1.1.4'
H H 0.0000 0.0000 'International Tables Vol C Tables 4.2.6.8 and 6.1.1.4'
Dy Dy -0.1892 4.4098 'International Tables Vol C Tables 4.2.6.8 and 6.1.1.4'
N N 0.0061 0.0033 'International Tables Vol C Tables 4.2.6.8 and 6.1.1.4'
O O 0.0106 0.0060 'International Tables Vol C Tables 4.2.6.8 and 6.1.1.4'
P P 0.1023 0.0942 'International Tables Vol C Tables 4.2.6.8 and 6.1.1.4'
Se Se -0.0929 2.2259 'International Tables Vol C Tables 4.2.6.8 and 6.1.1.4'

loop_
_geom_angle_atom_site_label_1
_geom_angle_atom_site_label_2
_geom_angle_atom_site_label_3
_geom_angle
_geom_angle_site_symmetry_1
_geom_angle_site_symmetry_3
_geom_angle_publ_flag
N1 Dy1 N1 69.3(6) . 4_575 ?
N1 Dy1 O10 135.4(4) 4_575 . ?
N1 Dy1 O10 135.4(4) . . ?
N1 Dy1 O9 140.8(3) . . ?
N1 Dy1 O9 140.8(3) 4_575 . ?
O1 Dy1 N1 75.0(4) . . ?
O1 Dy1 N1 144.2(4) . 4_575 ?
O1 Dy1 N1 144.2(4) 4_575 . ?
O1 Dy1 N1 75.0(3) 4_575 4_575 ?
O1 Dy1 O1 140.4(4) . 4_575 ?
O1 Dy1 O10 74.6(2) . . ?
O1 Dy1 O10 74.6(2) 4_575 . ?
O1 Dy1 O9 70.6(2) 4_575 . ?
O1 Dy1 O9 70.6(2) . . ?
O10 Dy1 O9 49.8(3) . . ?
O7 Dy1 N1 85.4(5) . . ?
O7 Dy1 N1 85.4(5) . 4_575 ?
O7 Dy1 O1 89.1(3) . 4_575 ?
O7 Dy1 O1 89.1(3) . . ?
O7 Dy1 O10 125.7(4) . . ?
O7 Dy1 O9 75.8(4) . . ?
O7 Dy1 O8 162.1(5) . . ?
O8 Dy1 N1 79.9(4) . 4_575 ?
O8 Dy1 N1 79.9(4) . . ?
O8 Dy1 O1 96.9(3) . . ?
O8 Dy1 O1 96.9(3) . 4_575 ?
O8 Dy1 O10 72.3(4) . . ?
O8 Dy1 O9 122.1(4) . . ?
O1 P1 C1 112.5(6) . . ?
O1 P1 O3 113.7(6) . . ?
O1 P1 O2 111.0(4) . . ?
O3 P1 C1 103.1(5) . . ?
O2 P1 C1 110.8(4) . . ?
O2 P1 O3 105.1(5) . . ?
P1 C1 H1A 106.5 . . ?
P1 C1 H1B 106.5 . . ?
H1A C1 H1B 106.5 . . ?
C2 C1 P1 123.2(7) . . ?
C2 C1 H1A 106.5 . . ?
C2 C1 H1B 106.5 . . ?
C1 C2 C9 105.8(8) . 3_666 ?
C1 C2 C15 111.4(8) . . ?
C3 C2 C1 114.0(8) . . ?
C3 C2 C9 108.2(8) . 3_666 ?
C3 C2 C15 108.5(8) . . ?
C15 C2 C9 108.8(8) . 3_666 ?
C4 C3 C2 122.4(9) . . ?
C8 C3 C2 118.1(9) . . ?
C8 C3 C4 119.0(10) . . ?
C3 C4 H4 119.7 . . ?
C5 C4 C3 120.6(11) . . ?
C5 C4 H4 119.7 . . ?
C4 C5 H5 120.5 . . ?
C6 C5 C4 119.0(12) . . ?
C6 C5 H5 120.5 . . ?
C5 C6 H6 119.1 . . ?
C7 C6 C5 121.7(13) . . ?
C7 C6 H6 119.1 . . ?
C6 C7 H7 120.4 . . ?
C6 C7 C8 119.2(11) . . ?
C8 C7 H7 120.4 . . ?
C3 C8 C7 120.5(10) . . ?
C3 C8 C9 117.8(10) . . ?
C7 C8 C9 121.5(10) . . ?
C2 C9 H9 107.7 3_666 . ?
C8 C9 C2 111.2(8) . 3_666 ?
C8 C9 H9 107.7 . . ?
C8 C9 C10 110.3(8) . . ?
C10 C9 C2 112.2(8) . 3_666 ?
C10 C9 H9 107.7 . . ?
C11 C10 C9 121.2(9) . . ?
C11 C10 C15 122.4(10) . . ?
C15 C10 C9 116.4(9) . . ?
C10 C11 H11 120.1 . . ?
C10 C11 C12 119.7(11) . . ?
C12 C11 H11 120.1 . . ?
C11 C12 H12 120.3 . . ?
C13 C12 C11 119.5(11) . . ?
C13 C12 H12 120.3 . . ?
C12 C13 H13 119.7 . . ?
C14 C13 C12 120.6(12) . . ?
C14 C13 H13 119.7 . . ?
C13 C14 H14 119.6 . . ?
C13 C14 C15 120.9(11) . . ?
C15 C14 H14 119.6 . . ?
C10 C15 C2 118.4(9) . . ?
C10 C15 C14 116.8(9) . . ?
C14 C15 C2 124.5(9) . . ?
H18A C18 H18B 108.4 . . ?
C19 C18 H18A 110.0 . . ?
C19 C18 H18B 110.0 . . ?
C19 C18 O3 108.4(13) . . ?
O3 C18 H18A 110.0 . . ?
O3 C18 H18B 110.0 . . ?
C18 C19 H19A 109.5 . . ?
C18 C19 H19B 109.5 . . ?
C18 C19 H19C 109.5 . . ?
H19A C19 H19B 109.5 . . ?
H19A C19 H19C 109.5 . . ?
H19B C19 H19C 109.5 . . ?
H16A C16 H16B 108.2 . . ?
C17 C16 H16A 109.7 . . ?
C17 C16 H16B 109.7 . . ?
O2 C16 H16A 109.7 . . ?
O2 C16 H16B 109.7 . . ?
O2 C16 C17 109.9(9) . . ?
C16 C17 H17A 109.5 . . ?
C16 C17 H17B 109.5 . . ?
C16 C17 H17C 109.5 . . ?
H17A C17 H17B 109.5 . . ?
H17A C17 H17C 109.5 . . ?
H17B C17 H17C 109.5 . . ?
N1 C30 Se1 175.9(14) . . ?
C24 C23 H23 118.2 . . ?
N3 C23 H23 118.2 . . ?
N3 C23 C24 123.6(17) . . ?
C23 C24 H24 120.4 . . ?
C23 C24 C20 119.3(16) . . ?
C20 C24 H24 120.4 . . ?
C24 C20 C21 111.1(13) . . ?
O7 C20 C24 126.4(19) . . ?
O7 C20 C21 122.5(18) . . ?
C20 C21 H21 120.2 . . ?
C22 C21 C20 119.6(16) . . ?
C22 C21 H21 120.2 . . ?
C21 C22 H22 118.5 . . ?
N3 C22 C21 123(2) . . ?
N3 C22 H22 118.5 . . ?
C28 C28 H28 123.5 4_575 . ?
C28 C28 C29 102.3(12) 4_575 . ?
C28 C28 C29 44.8(6) 4_575 4_575 ?
C28 C28 C27 121.2(11) 4_575 . ?
C28 C28 N4 45.7(9) 4_575 4_575 ?
C29 C28 H28 145.6 4_575 . ?
C29 C28 H28 118.9 . . ?
C29 C28 C29 57.5(13) . 4_575 ?
C29 C28 C27 71.9(13) . . ?
C29 C28 N4 122.1(14) . 4_575 ?
C27 C28 H28 107.9 . . ?
C27 C28 C29 102.9(9) . 4_575 ?
N4 C28 C28 88.5(15) . 4_575 ?
N4 C28 H28 98.5 . . ?
N4 C28 H28 118.8 4_575 . ?
N4 C28 C29 77.3(12) 4_575 4_575 ?
N4 C28 C29 122.7(18) . . ?
N4 C28 C29 111.6(18) . 4_575 ?
N4 C28 C27 86.9(13) 4_575 . ?
N4 C28 C27 55.3(15) . . ?
N4 C28 N4 42.9(16) . 4_575 ?
C28 C29 C28 32.9(13) . 4_575 ?
C28 C29 C29 77.7(12) . 4_575 ?
C28 C29 H29 123.3 . . ?
C28 C29 H29 144.6 4_575 . ?
C28 C29 C26 107.0(15) . . ?
C28 C29 C27 60.7(13) . . ?
C29 C29 C28 44.8(6) 4_575 4_575 ?
C29 C29 H29 138.9 4_575 . ?
C29 C29 C27 108.1(10) 4_575 . ?
C25 C29 C28 89.5(12) . 4_575 ?
C25 C29 C28 116.9(15) . . ?
C25 C29 C29 53.1(9) . 4_575 ?
C25 C29 H29 119.8 . . ?
C25 C29 C26 59.6(7) . . ?
C25 C29 C27 96.7(13) . . ?
C26 C29 C28 110.1(13) . 4_575 ?
C26 C29 C29 103.9(10) . 4_575 ?
C26 C29 H29 102.3 . . ?
C26 C29 C27 49.5(9) . . ?
C27 C29 C28 79.6(11) . 4_575 ?
C27 C29 H29 113.0 . . ?
C29 C25 C29 73.8(19) . 4_575 ?
C29 C25 C26 121.8(14) 4_575 . ?
C29 C25 C26 61.1(13) . . ?
C29 C25 C26 121.8(14) . 4_575 ?
C29 C25 C26 61.1(13) 4_575 4_575 ?
C26 C25 C26 115(2) 4_575 . ?
O8 C25 C29 124.7(12) . . ?
O8 C25 C29 124.7(12) . 4_575 ?
O8 C25 C26 111.1(9) . 4_575 ?
O8 C25 C26 111.1(10) . . ?
C29 C26 H26 117.0 . . ?
C25 C26 C29 59.2(7) . . ?
C25 C26 H26 118.0 . . ?
C27 C26 C29 79.7(14) . . ?
C27 C26 C25 118.8(16) . . ?
C27 C26 H26 120.7 . . ?
C28 C27 C29 47.4(8) . . ?
C28 C27 H27 138.0 . . ?
C29 C27 H27 140.4 . . ?
C26 C27 C28 95.6(13) . . ?
C26 C27 C29 50.8(11) . . ?
C26 C27 H27 116.4 . . ?
N4 C27 C28 40.4(9) . . ?
N4 C27 C29 85.5(14) . . ?
N4 C27 C26 123.9(17) . . ?
N4 C27 H27 119.6 . . ?
C30 N1 Dy1 157.5(14) . . ?
C28 N4 C28 45.8(19) . 4_575 ?
C28 N4 C27 84.3(18) . . ?
C28 N4 H4A 133.3 . . ?
C28 N4 H4A 125.2 4_575 . ?
C27 N4 C28 113.1(14) . 4_575 ?
C27 N4 H4A 121.5 . . ?
N4 N4 C28 91.5(15) 4_575 . ?
N4 N4 C28 45.7(9) 4_575 4_575 ?
N4 N4 C27 130.3(10) 4_575 . ?
N4 N4 H4A 96.8 4_575 . ?
C23 N3 C22 123.4(17) . . ?
C23 N3 H3 118.3 . . ?
C22 N3 H3 118.3 . . ?
O10 N2 O9 117.9(12) . . ?
O10 N2 O11 122.8(11) . . ?
O11 N2 O9 119.3(12) . . ?
P1 O1 Dy1 154.7(5) . . ?
C18 O3 P1 116.6(8) . . ?
C16 O2 P1 123.4(7) . . ?
N2 O10 Dy1 96.8(8) . . ?
N2 O9 Dy1 95.5(8) . . ?
C20 O7 Dy1 170.6(15) . . ?
C25 O8 Dy1 146.1(11) . . ?

loop_
_geom_bond_atom_site_label_1
_geom_bond_atom_site_label_2
_geom_bond_distance
_geom_bond_site_symmetry_2
_geom_bond_publ_flag
Dy1 N1 2.452(12) . ?
Dy1 N1 2.452(11) 4_575 ?
Dy1 O1 2.314(9) . ?
Dy1 O1 2.314(9) 4_575 ?
Dy1 O10 2.532(10) . ?
Dy1 O9 2.546(10) . ?
Dy1 O7 2.211(12) . ?
Dy1 O8 2.236(10) . ?
Se1 C30 1.731(13) . ?
P1 C1 1.804(10) . ?
P1 O1 1.475(9) . ?
P1 O3 1.569(9) . ?
P1 O2 1.543(8) . ?
C1 H1A 0.9700 . ?
C1 H1B 0.9700 . ?
C1 C2 1.529(13) . ?
C2 C3 1.529(14) . ?
C2 C9 1.650(13) 3_666 ?
C2 C15 1.537(13) . ?
C3 C4 1.388(14) . ?
C3 C8 1.378(14) . ?
C4 H4 0.9300 . ?
C4 C5 1.387(16) . ?
C5 H5 0.9300 . ?
C5 C6 1.374(17) . ?
C6 H6 0.9300 . ?
C6 C7 1.359(16) . ?
C7 H7 0.9300 . ?
C7 C8 1.396(15) . ?
C8 C9 1.504(14) . ?
C9 H9 0.9800 . ?
C9 C10 1.519(14) . ?
C10 C11 1.371(14) . ?
C10 C15 1.392(13) . ?
C11 H11 0.9300 . ?
C11 C12 1.384(17) . ?
C12 H12 0.9300 . ?
C12 C13 1.381(16) . ?
C13 H13 0.9300 . ?
C13 C14 1.377(14) . ?
C14 H14 0.9300 . ?
C14 C15 1.409(14) . ?
C18 H18A 0.9700 . ?
C18 H18B 0.9700 . ?
C18 C19 1.424(15) . ?
C18 O3 1.432(11) . ?
C19 H19A 0.9600 . ?
C19 H19B 0.9600 . ?
C19 H19C 0.9600 . ?
C16 H16A 0.9700 . ?
C16 H16B 0.9700 . ?
C16 C17 1.443(13) . ?
C16 O2 1.439(10) . ?
C17 H17A 0.9600 . ?
C17 H17B 0.9600 . ?
C17 H17C 0.9600 . ?
C30 N1 1.154(14) . ?
C23 H23 0.9300 . ?
C23 C24 1.379(12) . ?
C23 N3 1.186(16) . ?
C24 H24 0.9300 . ?
C24 C20 1.40(2) . ?
C20 C21 1.43(3) . ?
C20 O7 1.235(17) . ?
C21 H21 0.9300 . ?
C21 C22 1.36(2) . ?
C22 H22 0.9300 . ?
C22 N3 1.190(17) . ?
C28 C28 1.07(4) 4_575 ?
C28 H28 0.9635 . ?
C28 C29 1.386(12) . ?
C28 C29 1.92(2) 4_575 ?
C28 C27 1.64(3) . ?
C28 N4 1.49(2) 4_575 ?
C28 N4 1.069(17) . ?
C29 C29 1.66(4) 4_575 ?
C29 H29 0.9624 . ?
C29 C25 1.383(11) . ?
C29 C26 1.41(3) . ?
C29 C27 1.79(3) . ?
C25 C26 1.389(12) . ?
C25 C26 1.389(11) 4_575 ?
C25 O8 1.279(16) . ?
C26 H26 0.9610 . ?
C26 C27 1.383(12) . ?
C27 H27 0.9626 . ?
C27 N4 1.36(3) . ?
N4 N4 1.02(3) 4_575 ?
N4 H4A 0.8969 . ?
N3 H3 0.8600 . ?
N2 O10 1.238(14) . ?
N2 O9 1.258(14) . ?
N2 O11 1.251(15) . ?

loop_
_geom_hbond_atom_site_label_D
_geom_hbond_atom_site_label_H
_geom_hbond_atom_site_label_A
_geom_hbond_distance_DH
_geom_hbond_distance_HA
_geom_hbond_distance_DA
_geom_hbond_angle_DHA
_geom_hbond_site_symmetry_A
_geom_hbond_publ_flag
C28 H28 O9 0.96 2.51 3.00(2) 110.8 1_455 yes
C28 H28 O9 0.96 2.51 3.00(2) 110.8 1_455 yes
C28 H28 O9 0.96 2.51 3.00(2) 110.8 1_455 yes
C28 H28 O11 0.96 2.54 3.126(18) 119.2 1_455 yes
C28 H28 O11 0.96 2.54 3.126(18) 119.2 1_455 yes
C28 H28 O11 0.96 2.54 3.126(18) 119.2 1_455 yes
N4 H4A Se1 0.90 2.48 3.201(16) 138.0 4_576 yes
N4 H4A Se1 0.90 2.48 3.201(16) 138.0 4_576 yes
N4 H4A Se1 0.90 2.48 3.201(16) 138.0 4_576 yes
N3 H3 O11 0.86 2.16 2.960(17) 154.4 1_554 yes
N3 H3 O11 0.86 2.16 2.960(17) 154.4 1_554 yes
N3 H3 O11 0.86 2.16 2.960(17) 154.4 1_554 yes

loop_
_geom_torsion_atom_site_label_1
_geom_torsion_atom_site_label_2
_geom_torsion_atom_site_label_3
_geom_torsion_atom_site_label_4
_geom_torsion
_geom_torsion_site_symmetry_1
_geom_torsion_site_symmetry_2
_geom_torsion_site_symmetry_3
_geom_torsion_site_symmetry_4
_geom_torsion_publ_flag
P1 C1 C2 C3 61.6(11) . . . . ?
P1 C1 C2 C9 -179.6(7) . . . 3_666 ?
P1 C1 C2 C15 -61.6(12) . . . . ?
C1 P1 O1 Dy1 37.1(17) . . . . ?
C1 P1 O3 C18 179.5(12) . . . . ?
C1 P1 O2 C16 122.0(8) . . . . ?
C1 C2 C3 C4 21.9(13) . . . . ?
C1 C2 C3 C8 -166.3(9) . . . . ?
C1 C2 C15 C10 167.3(9) . . . . ?
C1 C2 C15 C14 -19.4(14) . . . . ?
C2 C3 C4 C5 173.3(10) . . . . ?
C2 C3 C8 C7 -174.4(9) . . . . ?
C2 C3 C8 C9 0.0(14) . . . . ?
C2 C9 C10 C11 -95.7(12) 3_666 . . . ?
C2 C9 C10 C15 81.3(11) 3_666 . . . ?
C3 C2 C15 C10 41.0(12) . . . . ?
C3 C2 C15 C14 -145.6(10) . . . . ?
C3 C4 C5 C6 -0.2(18) . . . . ?
C3 C8 C9 C2 -81.9(11) . . . 3_666 ?
C3 C8 C9 C10 43.2(12) . . . . ?
C4 C3 C8 C7 -2.3(16) . . . . ?
C4 C3 C8 C9 172.1(9) . . . . ?
C4 C5 C6 C7 -0.4(19) . . . . ?
C5 C6 C7 C8 -0.3(19) . . . . ?
C6 C7 C8 C3 1.7(17) . . . . ?
C6 C7 C8 C9 -172.5(10) . . . . ?
C7 C8 C9 C2 92.5(11) . . . 3_666 ?
C7 C8 C9 C10 -142.4(10) . . . . ?
C8 C3 C4 C5 1.6(16) . . . . ?
C8 C9 C10 C11 139.7(10) . . . . ?
C8 C9 C10 C15 -43.2(12) . . . . ?
C9 C2 C3 C4 -95.6(11) 3_666 . . . ?
C9 C2 C3 C8 76.3(11) 3_666 . . . ?
C9 C2 C15 C10 -76.4(11) 3_666 . . . ?
C9 C2 C15 C14 96.9(11) 3_666 . . . ?
C9 C10 C11 C12 175.0(11) . . . . ?
C9 C10 C15 C2 0.7(14) . . . . ?
C9 C10 C15 C14 -173.1(9) . . . . ?
C10 C11 C12 C13 -1.6(19) . . . . ?
C11 C10 C15 C2 177.7(10) . . . . ?
C11 C10 C15 C14 3.9(16) . . . . ?
C11 C12 C13 C14 2.9(19) . . . . ?
C12 C13 C14 C15 -0.8(18) . . . . ?
C13 C14 C15 C2 -176.0(10) . . . . ?
C13 C14 C15 C10 -2.5(16) . . . . ?
C15 C2 C3 C4 146.6(10) . . . . ?
C15 C2 C3 C8 -41.6(12) . . . . ?
C15 C10 C11 C12 -1.9(18) . . . . ?
C19 C18 O3 P1 -165.9(14) . . . . ?
C17 C16 O2 P1 -165.0(9) . . . . ?
C23 C24 C20 C21 0.000(7) . . . . ?
C23 C24 C20 O7 180.000(6) . . . . ?
C24 C23 N3 C22 0.000(4) . . . . ?
C24 C20 C21 C22 0.000(7) . . . . ?
C20 C21 C22 N3 0.000(8) . . . . ?
C21 C22 N3 C23 0.000(5) . . . . ?
C28 C28 C29 C29 0.00(2) 4_575 . . 4_575 ?
C28 C28 C29 C25 -36.9(19) 4_575 . . . ?
C28 C28 C29 C26 -100.9(13) 4_575 . . . ?
C28 C28 C29 C27 -119.1(10) 4_575 . . . ?
C28 C28 C27 C29 93.7(11) 4_575 . . . ?
C28 C28 C27 C26 75.8(16) 4_575 . . . ?
C28 C28 C27 N4 -62.9(15) 4_575 . . . ?
C28 C28 N4 C27 130.4(10) 4_575 . . . ?
C28 C28 N4 N4 0.001(13) 4_575 . . 4_575 ?
C28 C29 C25 C29 28.1(13) 4_575 . . 4_575 ?
C28 C29 C25 C29 47(2) . . . 4_575 ?
C28 C29 C25 C26 8(3) . . . 4_575 ?
C28 C29 C25 C26 -113.8(13) 4_575 . . . ?
C28 C29 C25 C26 -11(2) 4_575 . . 4_575 ?
C28 C29 C25 C26 -95(2) . . . . ?
C28 C29 C25 O8 168.5(15) . . . . ?
C28 C29 C25 O8 149.5(12) 4_575 . . . ?
C28 C29 C26 C25 77.0(13) 4_575 . . . ?
C28 C29 C26 C25 111.7(17) . . . . ?
C28 C29 C26 C27 -21.0(17) . . . . ?
C28 C29 C26 C27 -55.6(15) 4_575 . . . ?
C28 C29 C27 C28 -28.9(12) 4_575 . . . ?
C28 C29 C27 C26 128.0(15) 4_575 . . . ?
C28 C29 C27 C26 156.9(18) . . . . ?
C28 C29 C27 N4 -13.9(11) 4_575 . . . ?
C28 C29 C27 N4 15.0(13) . . . . ?
C28 C27 N4 C28 36.4(16) . . . 4_575 ?
C28 C27 N4 N4 87.1(17) . . . 4_575 ?
C29 C28 C29 C28 0.00(3) 4_575 . . 4_575 ?
C29 C28 C29 C25 -36.9(19) 4_575 . . . ?
C29 C28 C29 C26 -100.9(13) 4_575 . . . ?
C29 C28 C29 C27 -119.1(10) 4_575 . . . ?
C29 C28 C27 C29 49.1(12) 4_575 . . . ?
C29 C28 C27 C26 31.3(18) 4_575 . . . ?
C29 C28 C27 C26 -17.8(15) . . . . ?
C29 C28 C27 N4 -107.4(19) 4_575 . . . ?
C29 C28 C27 N4 -157(2) . . . . ?
C29 C28 N4 C28 -104(2) . . . 4_575 ?
C29 C28 N4 C28 -39.3(10) 4_575 . . 4_575 ?
C29 C28 N4 C27 27(2) . . . . ?
C29 C28 N4 C27 91.1(14) 4_575 . . . ?
C29 C28 N4 N4 -39.3(10) 4_575 . . 4_575 ?
C29 C28 N4 N4 -104(2) . . . 4_575 ?
C29 C29 C25 C26 -141.9(13) 4_575 . . . ?
C29 C29 C25 C26 -39.5(14) 4_575 . . 4_575 ?
C29 C29 C25 O8 121.3(18) 4_575 . . . ?
C29 C29 C26 C25 30.5(9) 4_575 . . . ?
C29 C29 C26 C27 -102.1(12) 4_575 . . . ?
C29 C29 C27 C28 -63.9(11) 4_575 . . . ?
C29 C29 C27 C26 93.0(13) 4_575 . . . ?
C29 C29 C27 N4 -48.9(12) 4_575 . . . ?
C29 C25 C26 C29 -44.2(19) 4_575 . . . ?
C29 C25 C26 C27 56(2) . . . . ?
C29 C25 C26 C27 11(3) 4_575 . . . ?
C29 C25 O8 Dy1 133.1(15) . . . . ?
C29 C25 O8 Dy1 -133.1(15) 4_575 . . . ?
C29 C26 C27 C28 16.9(14) . . . . ?
C29 C26 C27 N4 48(2) . . . . ?
C29 C27 N4 C28 19.3(16) . . . 4_575 ?
C29 C27 N4 C28 -17.1(15) . . . . ?
C29 C27 N4 N4 70.0(15) . . . 4_575 ?
C25 C29 C26 C27 -132.6(18) . . . . ?
C25 C29 C27 C28 -117.1(16) . . . . ?
C25 C29 C27 C26 39.7(15) . . . . ?
C25 C29 C27 N4 -102.2(14) . . . . ?
C25 C26 C27 C28 -29(3) . . . . ?
C25 C26 C27 C29 -46.1(15) . . . . ?
C25 C26 C27 N4 2(4) . . . . ?
C26 C29 C25 C29 141.9(13) . . . 4_575 ?
C26 C29 C25 C26 102(3) . . . 4_575 ?
C26 C29 C25 O8 -96.8(15) . . . . ?
C26 C29 C27 C28 -156.9(18) . . . . ?
C26 C29 C27 N4 -141.9(19) . . . . ?
C26 C25 C26 C29 -114.2(18) 4_575 . . . ?
C26 C25 C26 C27 -59(3) 4_575 . . . ?
C26 C25 O8 Dy1 -64.3(14) 4_575 . . . ?
C26 C25 O8 Dy1 64.3(14) . . . . ?
C26 C27 N4 C28 -16(3) . . . 4_575 ?
C26 C27 N4 C28 -52(3) . . . . ?
C26 C27 N4 N4 35(3) . . . 4_575 ?
C27 C28 C29 C28 119.1(10) . . . 4_575 ?
C27 C28 C29 C29 119.1(10) . . . 4_575 ?
C27 C28 C29 C25 82.2(19) . . . . ?
C27 C28 C29 C26 18.2(15) . . . . ?
C27 C28 N4 C28 -130.4(10) . . . 4_575 ?
C27 C28 N4 N4 -130.4(10) . . . 4_575 ?
C27 C29 C25 C29 107.7(13) . . . 4_575 ?
C27 C29 C25 C26 68(2) . . . 4_575 ?
C27 C29 C25 C26 -34.3(13) . . . . ?
C27 C29 C25 O8 -131.0(14) . . . . ?
C27 C29 C26 C25 132.6(18) . . . . ?
N4 C28 C29 C28 96(2) . . . 4_575 ?
N4 C28 C29 C28 45.0(14) 4_575 . . 4_575 ?
N4 C28 C29 C29 96(2) . . . 4_575 ?
N4 C28 C29 C29 45.0(14) 4_575 . . 4_575 ?
N4 C28 C29 C25 59(3) . . . . ?
N4 C28 C29 C25 8(3) 4_575 . . . ?
N4 C28 C29 C26 -56(2) 4_575 . . . ?
N4 C28 C29 C26 -5(3) . . . . ?
N4 C28 C29 C27 -74.2(17) 4_575 . . . ?
N4 C28 C29 C27 -23(2) . . . . ?
N4 C28 C27 C29 157(2) . . . . ?
N4 C28 C27 C29 125.3(14) 4_575 . . . ?
N4 C28 C27 C26 139(2) . . . . ?
N4 C28 C27 C26 107.5(16) 4_575 . . . ?
N4 C28 C27 N4 -31.2(13) 4_575 . . . ?
N4 C28 N4 C28 0.00(2) 4_575 . . 4_575 ?
N4 C28 N4 C27 130.4(10) 4_575 . . . ?
N3 C23 C24 C20 0.000(7) . . . . ?
O1 P1 C1 C2 138.1(9) . . . . ?
O1 P1 O3 C18 -58.3(14) . . . . ?
O1 P1 O2 C16 -3.9(10) . . . . ?
O3 P1 C1 C2 -99.0(9) . . . . ?
O3 P1 O1 Dy1 -79.7(16) . . . . ?
O3 P1 O2 C16 -127.3(8) . . . . ?
O2 P1 C1 C2 13.1(10) . . . . ?
O2 P1 O1 Dy1 162.0(13) . . . . ?
O2 P1 O3 C18 63.4(13) . . . . ?
O10 N2 O9 Dy1 0.000(7) . . . . ?
O9 N2 O10 Dy1 0.000(6) . . . . ?
O11 N2 O10 Dy1 180.000(7) . . . . ?
O11 N2 O9 Dy1 180.000(8) . . . . ?
O7 C20 C21 C22 180.000(8) . . . . ?
O8 C25 C26 C29 118.9(14) . . . . ?
O8 C25 C26 C27 174.6(19) . . . . ?
